data_7007898
loop_
_publ_author_name
'Tsubaki, Hideaki'
'Tohyama, Shigeki'
'Koike, Kazuhide'
'Saitoh, Hideki'
'Ishitani, Osamu'

_publ_section_title
;
 Effect of intramolecular pi-pi and CH-pi interactions between ligands
 on structure, electrochemical and spectroscopic properties of
 fac-[Re(bpy)(CO)3(PR3)]+(bpy = 2,2'-bipyridine; PR3= trialkyl or
 triarylphosphines).
;
_journal_issue 2
_journal_name_full 'Dalton transactions (Cambridge, England : 2003)'
_journal_page_first 385
_journal_page_last 395
_journal_paper_doi 10.1039/b407947g
_journal_year 2005
_chemical_formula_sum 'C25 H35 F6 N2 O3 P2 Re'
_chemical_formula_weight 773.69
_chemical_name_common 1+
_chemical_name_systematic
;
?
;
_space_group_IT_number 14
_symmetry_cell_setting monoclinic
_symmetry_space_group_name_Hall '-P 2yn'
_symmetry_space_group_name_H-M 'P 1 21/n 1'
_atom_sites_solution_hydrogens geom
_atom_sites_solution_primary direct
_atom_sites_solution_secondary difmap
_audit_creation_method SHELXL-97
_cell_angle_alpha 90.00
_cell_angle_beta 115.75(3)
_cell_angle_gamma 90.00
_cell_formula_units_Z 4
_cell_length_a 12.605(4)
_cell_length_b 23.792(6)
_cell_length_c 11.351(4)
_cell_measurement_reflns_used 22
_cell_measurement_temperature 298(2)
_cell_measurement_theta_max 17.44
_cell_measurement_theta_min 15.81
_cell_volume 3066.1(18)
_computing_cell_refinement 'MXC(MAC Science)'
_computing_data_collection 'MXC(MAC Science)'
_computing_data_reduction Crystan
_computing_structure_refinement 'SHELXL-97 (Sheldrick, 1997)'
_computing_structure_solution 'SHELXS-97 (Sheldrick, 1990)'
_diffrn_ambient_temperature 298(2)
_diffrn_measured_fraction_theta_full 0.971
_diffrn_measured_fraction_theta_max 0.971
_diffrn_measurement_device_type 'Mac Science MXC18'
_diffrn_measurement_method theta/2theta
_diffrn_radiation_monochromator graphite
_diffrn_radiation_source 'fine-focus sealed tube'
_diffrn_radiation_type MoK\a
_diffrn_radiation_wavelength 0.71073
_diffrn_reflns_av_R_equivalents 0.0433
_diffrn_reflns_av_sigmaI/netI 0.0441
_diffrn_reflns_limit_h_max 15
_diffrn_reflns_limit_h_min -16
_diffrn_reflns_limit_k_max 0
_diffrn_reflns_limit_k_min -30
_diffrn_reflns_limit_l_max 14
_diffrn_reflns_limit_l_min 0
_diffrn_reflns_number 9326
_diffrn_reflns_theta_full 30.00
_diffrn_reflns_theta_max 28.63
_diffrn_reflns_theta_min 1.71
_diffrn_standards_decay_% 11
_diffrn_standards_interval_count 100
_diffrn_standards_number 3
_exptl_absorpt_coefficient_mu 4.132
_exptl_absorpt_correction_T_max 0.6369
_exptl_absorpt_correction_T_min 0.4920
_exptl_absorpt_correction_type none
_exptl_crystal_colour Yellow
_exptl_crystal_density_diffrn 1.676
_exptl_crystal_density_method 'not measured'
_exptl_crystal_description Cube
_exptl_crystal_F_000 1528
_exptl_crystal_size_max 0.20
_exptl_crystal_size_mid 0.12
_exptl_crystal_size_min 0.12
_refine_diff_density_max 3.117
_refine_diff_density_min -2.367
_refine_diff_density_rms 0.217
_refine_ls_extinction_method none
_refine_ls_goodness_of_fit_ref 1.069
_refine_ls_hydrogen_treatment constr
_refine_ls_matrix_type full
_refine_ls_number_parameters 355
_refine_ls_number_reflns 8657
_refine_ls_number_restraints 0
_refine_ls_restrained_S_all 1.069
_refine_ls_R_factor_all 0.1158
_refine_ls_R_factor_gt 0.0592
_refine_ls_shift/su_max 0.000
_refine_ls_shift/su_mean 0.000
_refine_ls_structure_factor_coef Fsqd
_refine_ls_weighting_details 'calc w=1/[\s^2^(Fo^2^)+(0.0733P)^2^+22.7247P] where P=(Fo^2^+2Fc^2^)/3'
_refine_ls_weighting_scheme calc
_refine_ls_wR_factor_gt 0.1365
_refine_ls_wR_factor_ref 0.2044
_reflns_number_gt 5120
_reflns_number_total 8657
_reflns_threshold_expression >2sigma(I)
_cod_data_source_file b407947g.txt
_cod_data_source_block 1+cif
_cod_depositor_comments
;
The following automatic conversions were performed:
'_symmetry_cell_setting' value 'Monoclinic' changed to 'monoclinic'
according to '/home/saulius/struct/CIF-dictionaries/cif_core.dic'
dictionary named 'cif_core.dic' version 2.4.1 from 2010-06-29.

Automatic conversion script
Id: cif_fix_enum 1527 2010-12-29 10:47:43Z saulius 
;
_cod_original_cell_volume 3066.1(16)
_cod_original_sg_symbol_H-M 'P 21/n'
_cod_database_code 7007898

loop_
_symmetry_equiv_pos_as_xyz
'x, y, z'
'-x+1/2, y+1/2, -z+1/2'
'-x, -y, -z'
'x-1/2, -y-1/2, z-1/2'

loop_
_atom_site_label
_atom_site_type_symbol
_atom_site_fract_x
_atom_site_fract_y
_atom_site_fract_z
_atom_site_U_iso_or_equiv
_atom_site_adp_type
_atom_site_occupancy
_atom_site_symmetry_multiplicity
_atom_site_calc_flag
_atom_site_refinement_flags
_atom_site_disorder_assembly
_atom_site_disorder_group
Re1 Re 0.07327(3) 0.189468(16) 0.88111(3) 0.05446(14) Uani 1 1 d . . .
P1 P -0.0896(2) 0.12053(11) 0.8270(2) 0.0589(6) Uani 1 1 d . . .
P2 P 0.3706(3) 0.09132(17) 0.6640(4) 0.0861(9) Uani 1 1 d . . .
F1 F 0.3516(16) 0.0442(5) 0.7469(14) 0.199(7) Uani 1 1 d . . .
F2 F 0.3940(18) 0.0465(5) 0.5797(17) 0.229(9) Uani 1 1 d . . .
F3 F 0.3825(16) 0.1361(5) 0.5718(15) 0.192(6) Uani 1 1 d . . .
F4 F 0.3543(13) 0.1365(5) 0.7561(15) 0.180(6) Uani 1 1 d . . .
F5 F 0.4996(11) 0.0989(10) 0.7445(18) 0.263(10) Uani 1 1 d . . .
F6 F 0.2410(11) 0.0874(10) 0.584(2) 0.283(11) Uani 1 1 d . . .
O1 O 0.0563(8) 0.1688(4) 0.6063(8) 0.083(2) Uani 1 1 d . . .
O2 O -0.1033(9) 0.2847(5) 0.7522(10) 0.107(3) Uani 1 1 d . . .
O3 O 0.2877(9) 0.2653(3) 0.9296(11) 0.102(3) Uani 1 1 d . . .
N1 N 0.1950(7) 0.1238(4) 0.9996(8) 0.0618(19) Uani 1 1 d . . .
N2 N 0.0805(8) 0.1981(3) 1.0755(8) 0.0624(19) Uani 1 1 d . . .
C1 C 0.0653(9) 0.1747(5) 0.7087(11) 0.069(3) Uani 1 1 d . . .
C2 C -0.0363(11) 0.2491(5) 0.7974(11) 0.072(3) Uani 1 1 d . . .
C3 C 0.2083(10) 0.2375(5) 0.9166(10) 0.071(3) Uani 1 1 d . . .
C4 C 0.2571(9) 0.0909(5) 0.9575(13) 0.079(3) Uani 1 1 d . . .
H4 H 0.2486 0.0955 0.8725 0.095 Uiso 1 1 calc R . .
C5 C 0.3341(11) 0.0500(5) 1.0361(16) 0.093(4) Uani 1 1 d . . .
H5 H 0.3786 0.0283 1.0060 0.111 Uiso 1 1 calc R . .
C6 C 0.3424(12) 0.0426(6) 1.1624(15) 0.100(5) Uani 1 1 d . . .
H6 H 0.3886 0.0138 1.2152 0.120 Uiso 1 1 calc R . .
C7 C 0.2828(11) 0.0776(5) 1.2078(13) 0.086(4) Uani 1 1 d . . .
H7 H 0.2922 0.0741 1.2934 0.103 Uiso 1 1 calc R . .
C8 C 0.2078(9) 0.1186(4) 1.1259(10) 0.069(3) Uani 1 1 d . . .
C9 C 0.1426(11) 0.1603(5) 1.1663(11) 0.075(3) Uani 1 1 d . . .
C10 C 0.1417(13) 0.1569(5) 1.2885(11) 0.086(4) Uani 1 1 d . . .
H10 H 0.1817 0.1286 1.3475 0.103 Uiso 1 1 calc R . .
C11 C 0.0791(15) 0.1975(7) 1.3179(13) 0.104(5) Uani 1 1 d . . .
H11 H 0.0769 0.1968 1.3987 0.125 Uiso 1 1 calc R . .
C12 C 0.0205(14) 0.2385(6) 1.2299(13) 0.093(4) Uani 1 1 d . . .
H12 H -0.0207 0.2661 1.2510 0.111 Uiso 1 1 calc R . .
C13 C 0.0225(12) 0.2390(6) 1.1094(12) 0.085(3) Uani 1 1 d . . .
H13 H -0.0162 0.2675 1.0503 0.103 Uiso 1 1 calc R . .
C18 C -0.1607(11) 0.1159(5) 0.9370(11) 0.079(3) Uani 1 1 d . . .
H18B H -0.2087 0.0821 0.9145 0.095 Uiso 1 1 calc R . .
H18A H -0.0994 0.1108 1.0252 0.095 Uiso 1 1 calc R . .
C19 C -0.2380(13) 0.1648(7) 0.9390(14) 0.097(4) Uani 1 1 d . . .
H19B H -0.3064 0.1678 0.8552 0.117 Uiso 1 1 calc R . .
H19A H -0.1942 0.1998 0.9551 0.117 Uiso 1 1 calc R . .
C20 C -0.2783(19) 0.1541(13) 1.0515(16) 0.173(11) Uani 1 1 d . . .
H20B H -0.3090 0.1161 1.0409 0.208 Uiso 1 1 calc R . .
H20A H -0.2084 0.1552 1.1343 0.208 Uiso 1 1 calc R . .
C21 C -0.355(2) 0.1870(17) 1.061(3) 0.27(2) Uani 1 1 d . . .
H21A H -0.3637 0.2202 1.0101 0.404 Uiso 1 1 calc R . .
H21B H -0.3302 0.1973 1.1513 0.404 Uiso 1 1 calc R . .
H21C H -0.4299 0.1680 1.0301 0.404 Uiso 1 1 calc R . .
C22 C -0.2072(9) 0.1314(5) 0.6614(9) 0.065(2) Uani 1 1 d . . .
H22B H -0.2427 0.1678 0.6589 0.078 Uiso 1 1 calc R . .
H22A H -0.1715 0.1328 0.6010 0.078 Uiso 1 1 calc R . .
C23 C -0.3058(10) 0.0873(6) 0.6113(11) 0.087(4) Uani 1 1 d . . .
H23A H -0.2722 0.0508 0.6091 0.104 Uiso 1 1 calc R . .
H23B H -0.3416 0.0849 0.6715 0.104 Uiso 1 1 calc R . .
C24 C -0.4009(10) 0.1015(7) 0.4743(12) 0.095(4) Uani 1 1 d . . .
H24B H -0.4666 0.0759 0.4532 0.114 Uiso 1 1 calc R . .
H24A H -0.4295 0.1393 0.4759 0.114 Uiso 1 1 calc R . .
C25 C -0.3608(13) 0.0984(6) 0.3684(13) 0.098(4) Uani 1 1 d . . .
H25A H -0.3033 0.1271 0.3818 0.147 Uiso 1 1 calc R . .
H25B H -0.4270 0.1038 0.2850 0.147 Uiso 1 1 calc R . .
H25C H -0.3265 0.0622 0.3703 0.147 Uiso 1 1 calc R . .
C14 C -0.0443(10) 0.0478(4) 0.8303(11) 0.070(3) Uani 1 1 d . . .
H14A H 0.0206 0.0405 0.9150 0.084 Uiso 1 1 calc R . .
H14B H -0.1093 0.0239 0.8226 0.084 Uiso 1 1 calc R . .
C15 C -0.0063(11) 0.0307(5) 0.7246(12) 0.082(3) Uani 1 1 d . . .
H15B H -0.0733 0.0325 0.6394 0.099 Uiso 1 1 calc R . .
H15A H 0.0532 0.0566 0.7247 0.099 Uiso 1 1 calc R . .
C16 C 0.0434(13) -0.0290(5) 0.7495(14) 0.095(4) Uani 1 1 d . . .
H16A H 0.1156 -0.0294 0.8300 0.114 Uiso 1 1 calc R . .
H16B H -0.0125 -0.0537 0.7611 0.114 Uiso 1 1 calc R . .
C17 C 0.0687(16) -0.0512(6) 0.6406(17) 0.115(5) Uani 1 1 d . . .
H17C H -0.0014 -0.0492 0.5597 0.172 Uiso 1 1 calc R . .
H17B H 0.0941 -0.0896 0.6584 0.172 Uiso 1 1 calc R . .
H17A H 0.1296 -0.0291 0.6340 0.172 Uiso 1 1 calc R . .

loop_
_atom_site_aniso_label
_atom_site_aniso_U_11
_atom_site_aniso_U_22
_atom_site_aniso_U_33
_atom_site_aniso_U_23
_atom_site_aniso_U_13
_atom_site_aniso_U_12
Re1 0.0593(2) 0.0575(2) 0.0448(2) 0.00412(14) 0.02100(16) 0.00041(14)
P1 0.0615(14) 0.0666(14) 0.0459(12) 0.0065(10) 0.0208(10) 0.0010(11)
P2 0.0736(19) 0.104(2) 0.091(2) 0.0092(19) 0.0450(18) 0.0048(18)
F1 0.36(2) 0.131(8) 0.194(13) 0.006(9) 0.204(15) -0.015(11)
F2 0.42(3) 0.128(9) 0.287(18) -0.065(10) 0.288(19) -0.071(12)
F3 0.290(18) 0.133(9) 0.190(13) 0.011(9) 0.138(13) -0.024(11)
F4 0.237(15) 0.155(10) 0.235(14) -0.020(10) 0.183(13) -0.019(10)
F5 0.085(8) 0.43(3) 0.235(17) -0.116(19) 0.031(9) 0.001(12)
F6 0.080(8) 0.41(3) 0.29(2) 0.08(2) 0.014(10) -0.021(12)
O1 0.102(6) 0.097(6) 0.058(5) -0.008(4) 0.043(4) 0.001(5)
O2 0.106(7) 0.113(7) 0.091(7) 0.015(6) 0.032(6) 0.033(6)
O3 0.097(7) 0.061(4) 0.135(8) 0.000(5) 0.039(6) -0.024(4)
N1 0.052(4) 0.078(5) 0.050(4) 0.003(4) 0.017(3) -0.005(4)
N2 0.069(5) 0.062(4) 0.052(4) -0.003(4) 0.023(4) -0.006(4)
C1 0.059(6) 0.085(7) 0.059(6) 0.013(5) 0.024(5) -0.004(5)
C2 0.074(7) 0.071(6) 0.062(6) 0.002(5) 0.020(5) 0.002(5)
C3 0.076(7) 0.076(6) 0.056(6) -0.008(5) 0.024(5) -0.015(5)
C4 0.055(6) 0.093(8) 0.082(8) -0.001(6) 0.023(5) -0.006(5)
C5 0.063(7) 0.073(7) 0.126(12) 0.012(7) 0.024(7) 0.020(6)
C6 0.072(8) 0.101(10) 0.094(10) 0.031(8) 0.005(7) -0.007(7)
C7 0.077(8) 0.084(8) 0.071(7) 0.005(6) 0.009(6) -0.009(6)
C8 0.058(5) 0.072(6) 0.054(5) 0.013(5) 0.004(4) -0.012(5)
C9 0.078(7) 0.088(7) 0.051(5) -0.002(5) 0.022(5) -0.016(6)
C10 0.125(11) 0.077(7) 0.050(6) -0.005(5) 0.033(6) -0.023(7)
C11 0.135(13) 0.122(12) 0.055(7) -0.008(7) 0.041(8) -0.039(10)
C12 0.136(12) 0.081(7) 0.082(9) -0.025(7) 0.068(9) -0.018(8)
C13 0.088(8) 0.105(9) 0.067(7) -0.018(6) 0.037(6) -0.016(7)
C18 0.082(7) 0.092(8) 0.061(6) 0.004(6) 0.030(6) -0.004(6)
C19 0.086(9) 0.125(11) 0.082(9) -0.015(8) 0.038(7) 0.008(8)
C20 0.138(16) 0.32(3) 0.074(10) -0.008(15) 0.057(11) 0.092(19)
C21 0.17(2) 0.55(7) 0.13(2) 0.07(3) 0.10(2) 0.09(3)
C22 0.063(6) 0.076(6) 0.052(5) 0.008(5) 0.023(4) 0.002(5)
C23 0.056(6) 0.134(11) 0.062(6) 0.012(7) 0.019(5) -0.019(7)
C24 0.058(6) 0.145(12) 0.070(7) 0.009(8) 0.016(6) 0.009(7)
C25 0.109(11) 0.113(10) 0.069(8) -0.013(7) 0.036(7) -0.027(9)
C14 0.072(6) 0.057(5) 0.065(6) 0.006(4) 0.016(5) -0.010(5)
C15 0.075(7) 0.087(7) 0.071(7) -0.003(6) 0.020(6) 0.013(6)
C16 0.100(10) 0.077(7) 0.088(9) 0.020(7) 0.022(7) 0.018(7)
C17 0.142(14) 0.068(7) 0.138(14) -0.007(8) 0.065(12) 0.028(8)

loop_
_atom_type_symbol
_atom_type_description
_atom_type_scat_dispersion_real
_atom_type_scat_dispersion_imag
_atom_type_scat_source
C C 0.0033 0.0016 'International Tables Vol C Tables 4.2.6.8 and 6.1.1.4'
H H 0.0000 0.0000 'International Tables Vol C Tables 4.2.6.8 and 6.1.1.4'
F F 0.0171 0.0103 'International Tables Vol C Tables 4.2.6.8 and 6.1.1.4'
N N 0.0061 0.0033 'International Tables Vol C Tables 4.2.6.8 and 6.1.1.4'
O O 0.0106 0.0060 'International Tables Vol C Tables 4.2.6.8 and 6.1.1.4'
P P 0.1023 0.0942 'International Tables Vol C Tables 4.2.6.8 and 6.1.1.4'
Re Re -1.0185 7.2310 'International Tables Vol C Tables 4.2.6.8 and 6.1.1.4'

loop_
_geom_angle_atom_site_label_1
_geom_angle_atom_site_label_2
_geom_angle_atom_site_label_3
_geom_angle
_geom_angle_site_symmetry_1
_geom_angle_site_symmetry_3
_geom_angle_publ_flag
C2 Re1 C3 92.5(5) . . ?
C2 Re1 C1 85.6(5) . . ?
C3 Re1 C1 88.4(4) . . ?
C2 Re1 N2 97.8(4) . . ?
C3 Re1 N2 95.0(4) . . ?
C1 Re1 N2 175.0(4) . . ?
C2 Re1 N1 172.5(4) . . ?
C3 Re1 N1 88.6(4) . . ?
C1 Re1 N1 101.8(4) . . ?
N2 Re1 N1 74.7(3) . . ?
C2 Re1 P1 91.5(4) . . ?
C3 Re1 P1 174.0(4) . . ?
C1 Re1 P1 87.5(3) . . ?
N2 Re1 P1 88.8(2) . . ?
N1 Re1 P1 87.9(2) . . ?
C14 P1 C18 99.8(6) . . ?
C14 P1 C22 105.1(5) . . ?
C18 P1 C22 106.9(5) . . ?
C14 P1 Re1 113.9(4) . . ?
C18 P1 Re1 117.9(4) . . ?
C22 P1 Re1 111.9(3) . . ?
F6 P2 F5 176.6(14) . . ?
F6 P2 F2 91.8(13) . . ?
F5 P2 F2 90.7(10) . . ?
F6 P2 F3 91.8(11) . . ?
F5 P2 F3 86.0(11) . . ?
F2 P2 F3 87.4(7) . . ?
F6 P2 F1 84.8(11) . . ?
F5 P2 F1 97.5(12) . . ?
F2 P2 F1 89.9(7) . . ?
F3 P2 F1 175.6(9) . . ?
F6 P2 F4 91.4(12) . . ?
F5 P2 F4 86.1(9) . . ?
F2 P2 F4 176.7(11) . . ?
F3 P2 F4 93.3(7) . . ?
F1 P2 F4 89.6(6) . . ?
C4 N1 C8 120.0(10) . . ?
C4 N1 Re1 124.1(8) . . ?
C8 N1 Re1 115.8(7) . . ?
C9 N2 C13 117.8(10) . . ?
C9 N2 Re1 118.1(8) . . ?
C13 N2 Re1 124.0(8) . . ?
O1 C1 Re1 176.0(11) . . ?
O2 C2 Re1 176.7(11) . . ?
O3 C3 Re1 175.5(10) . . ?
N1 C4 C5 122.4(13) . . ?
N1 C4 H4 118.8 . . ?
C5 C4 H4 118.8 . . ?
C4 C5 C6 117.7(13) . . ?
C4 C5 H5 121.1 . . ?
C6 C5 H5 121.1 . . ?
C7 C6 C5 120.1(13) . . ?
C7 C6 H6 120.0 . . ?
C5 C6 H6 120.0 . . ?
C6 C7 C8 120.1(13) . . ?
C6 C7 H7 120.0 . . ?
C8 C7 H7 120.0 . . ?
N1 C8 C7 119.6(12) . . ?
N1 C8 C9 115.7(9) . . ?
C7 C8 C9 124.7(11) . . ?
N2 C9 C10 123.5(13) . . ?
N2 C9 C8 115.4(10) . . ?
C10 C9 C8 121.0(12) . . ?
C11 C10 C9 117.1(13) . . ?
C11 C10 H10 121.5 . . ?
C9 C10 H10 121.5 . . ?
C12 C11 C10 120.7(13) . . ?
C12 C11 H11 119.7 . . ?
C10 C11 H11 119.7 . . ?
C11 C12 C13 119.6(14) . . ?
C11 C12 H12 120.2 . . ?
C13 C12 H12 120.2 . . ?
N2 C13 C12 121.1(13) . . ?
N2 C13 H13 119.5 . . ?
C12 C13 H13 119.5 . . ?
C19 C18 P1 118.0(9) . . ?
C19 C18 H18B 107.8 . . ?
P1 C18 H18B 107.8 . . ?
C19 C18 H18A 107.8 . . ?
P1 C18 H18A 107.8 . . ?
H18B C18 H18A 107.1 . . ?
C18 C19 C20 108.6(14) . . ?
C18 C19 H19B 110.0 . . ?
C20 C19 H19B 110.0 . . ?
C18 C19 H19A 110.0 . . ?
C20 C19 H19A 110.0 . . ?
H19B C19 H19A 108.4 . . ?
C21 C20 C19 119(2) . . ?
C21 C20 H20B 107.5 . . ?
C19 C20 H20B 107.5 . . ?
C21 C20 H20A 107.5 . . ?
C19 C20 H20A 107.5 . . ?
H20B C20 H20A 107.0 . . ?
C20 C21 H21A 109.5 . . ?
C20 C21 H21B 109.5 . . ?
H21A C21 H21B 109.5 . . ?
C20 C21 H21C 109.5 . . ?
H21A C21 H21C 109.5 . . ?
H21B C21 H21C 109.5 . . ?
C23 C22 P1 116.5(7) . . ?
C23 C22 H22B 108.2 . . ?
P1 C22 H22B 108.2 . . ?
C23 C22 H22A 108.2 . . ?
P1 C22 H22A 108.2 . . ?
H22B C22 H22A 107.3 . . ?
C24 C23 C22 112.0(11) . . ?
C24 C23 H23A 109.2 . . ?
C22 C23 H23A 109.2 . . ?
C24 C23 H23B 109.2 . . ?
C22 C23 H23B 109.2 . . ?
H23A C23 H23B 107.9 . . ?
C25 C24 C23 114.6(11) . . ?
C25 C24 H24B 108.6 . . ?
C23 C24 H24B 108.6 . . ?
C25 C24 H24A 108.6 . . ?
C23 C24 H24A 108.6 . . ?
H24B C24 H24A 107.6 . . ?
C24 C25 H25A 109.5 . . ?
C24 C25 H25B 109.5 . . ?
H25A C25 H25B 109.5 . . ?
C24 C25 H25C 109.5 . . ?
H25A C25 H25C 109.5 . . ?
H25B C25 H25C 109.5 . . ?
C15 C14 P1 116.2(8) . . ?
C15 C14 H14A 108.2 . . ?
P1 C14 H14A 108.2 . . ?
C15 C14 H14B 108.2 . . ?
P1 C14 H14B 108.2 . . ?
H14A C14 H14B 107.4 . . ?
C16 C15 C14 110.3(11) . . ?
C16 C15 H15B 109.6 . . ?
C14 C15 H15B 109.6 . . ?
C16 C15 H15A 109.6 . . ?
C14 C15 H15A 109.6 . . ?
H15B C15 H15A 108.1 . . ?
C17 C16 C15 113.1(11) . . ?
C17 C16 H16A 109.0 . . ?
C15 C16 H16A 109.0 . . ?
C17 C16 H16B 109.0 . . ?
C15 C16 H16B 109.0 . . ?
H16A C16 H16B 107.8 . . ?
C16 C17 H17C 109.5 . . ?
C16 C17 H17B 109.5 . . ?
H17C C17 H17B 109.5 . . ?
C16 C17 H17A 109.5 . . ?
H17C C17 H17A 109.5 . . ?
H17B C17 H17A 109.5 . . ?

loop_
_geom_bond_atom_site_label_1
_geom_bond_atom_site_label_2
_geom_bond_distance
_geom_bond_site_symmetry_2
_geom_bond_publ_flag
Re1 C2 1.920(12) . ?
Re1 C3 1.942(11) . ?
Re1 C1 1.947(12) . ?
Re1 N2 2.178(9) . ?
Re1 N1 2.194(8) . ?
Re1 P1 2.487(3) . ?
P1 C14 1.817(11) . ?
P1 C18 1.829(12) . ?
P1 C22 1.837(10) . ?
P2 F6 1.487(13) . ?
P2 F5 1.491(13) . ?
P2 F2 1.545(12) . ?
P2 F3 1.546(12) . ?
P2 F1 1.547(11) . ?
P2 F4 1.574(12) . ?
O1 C1 1.127(13) . ?
O2 C2 1.147(13) . ?
O3 C3 1.154(13) . ?
N1 C4 1.333(14) . ?
N1 C8 1.377(13) . ?
N2 C9 1.335(14) . ?
N2 C13 1.369(15) . ?
C4 C5 1.390(16) . ?
C4 H4 0.9300 . ?
C5 C6 1.40(2) . ?
C5 H5 0.9300 . ?
C6 C7 1.36(2) . ?
C6 H6 0.9300 . ?
C7 C8 1.396(15) . ?
C7 H7 0.9300 . ?
C8 C9 1.481(17) . ?
C9 C10 1.394(15) . ?
C10 C11 1.38(2) . ?
C10 H10 0.9300 . ?
C11 C12 1.36(2) . ?
C11 H11 0.9300 . ?
C12 C13 1.379(16) . ?
C12 H12 0.9300 . ?
C13 H13 0.9300 . ?
C18 C19 1.526(18) . ?
C18 H18B 0.9700 . ?
C18 H18A 0.9700 . ?
C19 C20 1.59(2) . ?
C19 H19B 0.9700 . ?
C19 H19A 0.9700 . ?
C20 C21 1.29(3) . ?
C20 H20B 0.9700 . ?
C20 H20A 0.9700 . ?
C21 H21A 0.9600 . ?
C21 H21B 0.9600 . ?
C21 H21C 0.9600 . ?
C22 C23 1.534(15) . ?
C22 H22B 0.9700 . ?
C22 H22A 0.9700 . ?
C23 C24 1.533(16) . ?
C23 H23A 0.9700 . ?
C23 H23B 0.9700 . ?
C24 C25 1.495(18) . ?
C24 H24B 0.9700 . ?
C24 H24A 0.9700 . ?
C25 H25A 0.9600 . ?
C25 H25B 0.9600 . ?
C25 H25C 0.9600 . ?
C14 C15 1.528(16) . ?
C14 H14A 0.9700 . ?
C14 H14B 0.9700 . ?
C15 C16 1.528(16) . ?
C15 H15B 0.9700 . ?
C15 H15A 0.9700 . ?
C16 C17 1.50(2) . ?
C16 H16A 0.9700 . ?
C16 H16B 0.9700 . ?
C17 H17C 0.9600 . ?
C17 H17B 0.9600 . ?
C17 H17A 0.9600 . ?
